data_1530967
loop_
_publ_author_name
'Wada, H.'
'Onoda, M.'

_publ_section_title
;
 Phase relations in the Ti-Mo-S system: The structures of (Mo1-x Tix)2+y
 S3 and Ti3 Mo.75 S5
;
_journal_name_full 'Journal of the Less-Common Metals'
_journal_page_first 205
_journal_page_last 216
_journal_volume 135
_journal_year 1987
_chemical_formula_sum 'Mo0.9492 S3 Ti1.3108'
_chemical_name_systematic '(Mo.42 Ti.58)2.26 S3'
_space_group_IT_number 11
_symmetry_space_group_name_Hall '-P 2yb'
_symmetry_space_group_name_H-M 'P 1 21/m 1'
_cell_angle_alpha 90
_cell_angle_beta 102.47
_cell_angle_gamma 90
_cell_formula_units_Z 2
_cell_length_a 6.0175
_cell_length_b 3.343
_cell_length_c 8.7666
_cell_volume 172.193
_citation_journal_id_ASTM JCOMAH
_cod_data_source_file Wada_JCOMAH_1987_1465.cif
_cod_data_source_block Mo0.9492S3Ti1.3108
_cod_database_code 1530967

loop_
_symmetry_equiv_pos_as_xyz
x,y,z
-x,y+1/2,-z
-x,-y,-z
x,-y-1/2,z

loop_
_atom_site_label
_atom_site_type_symbol
_atom_site_fract_x
_atom_site_fract_y
_atom_site_fract_z
_atom_site_occupancy
_atom_site_U_iso_or_equiv
Ti2 Ti+2 0.1152 0.25 0.6383 0.526 0.0
Mo1 Mo+2 0.3108 0.25 0.0083 0.474 0.0
S2 S-2 0.9734 0.25 0.1611 1 0.0
S3 S-2 0.7443 0.25 0.5009 1 0.0
Ti3 Ti+2 0.3743 0.25 0.3397 0.263 0.0
Mo2 Mo+2 0.1152 0.25 0.6383 0.474 0.0
S1 S-2 0.5189 0.25 0.8134 1 0.0
Ti1 Ti+2 0.3108 0.25 0.0083 0.526 0.0
